data_7045748
loop_
_publ_author_name
'Casanova, I.'
'Dur\'an, M L'
'Viqueira, J.'
'Sousa-Pedrares, A'
'Zani, F.'
'Real, J. A.'
'Garc\'ia-V\'azquez, J A'

_publ_section_title
;
 Metal complexes of a novel heterocyclic benzimidazole ligand formed by
 rearrangement-cyclization of the corresponding Schiff base.
 Electrosynthesis, structural characterization and antimicrobial activity.
;
_journal_issue 12
_journal_name_full 'Dalton transactions (Cambridge, England : 2003)'
_journal_page_first 4325
_journal_page_last 4340
_journal_paper_doi 10.1039/c8dt00532j
_journal_volume 47
_journal_year 2018
_chemical_formula_sum 'C66 H52 Cd2 N8 O10'
_chemical_formula_weight 1341.95
_space_group_crystal_system triclinic
_space_group_IT_number 2
_space_group_name_Hall '-P 1'
_space_group_name_H-M_alt 'P -1'
_symmetry_space_group_name_Hall '-P 1'
_symmetry_space_group_name_H-M 'P -1'
_atom_sites_solution_hydrogens geom
_audit_creation_method SHELXL-2014/7
_audit_update_record
;
2017-11-06 deposited with the CCDC.
2018-02-13 downloaded from the CCDC.
;
_cell_angle_alpha 105.581(3)
_cell_angle_beta 100.380(3)
_cell_angle_gamma 110.189(3)
_cell_formula_units_Z 2
_cell_length_a 14.031(3)
_cell_length_b 14.194(3)
_cell_length_c 16.346(3)
_cell_measurement_reflns_used 848
_cell_measurement_temperature 293(2)
_cell_measurement_theta_max 20.42
_cell_measurement_theta_min 2.20
_cell_volume 2805.8(10)
_computing_cell_refinement 'Bruker SMART'
_computing_data_collection 'Bruker SMART'
_computing_data_reduction 'Bruker SAINT'
_computing_structure_refinement 'SHELXL-2014/7 (Sheldrick, 2014)'
_computing_structure_solution SHELXT-2014
_diffrn_ambient_temperature 293(2)
_diffrn_measured_fraction_theta_full 0.991
_diffrn_measured_fraction_theta_max 0.990
_diffrn_measurement_device_type 'Smart-CCD-1000 BRUKER'
_diffrn_measurement_method 'omega scans'
_diffrn_radiation_type MoK\a
_diffrn_radiation_wavelength 0.71073
_diffrn_reflns_av_R_equivalents 0.0451
_diffrn_reflns_av_unetI/netI 0.0949
_diffrn_reflns_Laue_measured_fraction_full 0.991
_diffrn_reflns_Laue_measured_fraction_max 0.990
_diffrn_reflns_limit_h_max 16
_diffrn_reflns_limit_h_min -16
_diffrn_reflns_limit_k_max 16
_diffrn_reflns_limit_k_min -17
_diffrn_reflns_limit_l_max 19
_diffrn_reflns_limit_l_min -11
_diffrn_reflns_number 15842
_diffrn_reflns_point_group_measured_fraction_full 0.991
_diffrn_reflns_point_group_measured_fraction_max 0.990
_diffrn_reflns_theta_full 25.242
_diffrn_reflns_theta_max 25.349
_diffrn_reflns_theta_min 1.622
_exptl_absorpt_coefficient_mu 0.829
_exptl_absorpt_correction_T_max 1.0000
_exptl_absorpt_correction_T_min 0.6883
_exptl_absorpt_correction_type multi-scan
_exptl_absorpt_process_details
;
 Sheldrick, G.M. SADABS: Program for absorption correction
 using area detector data. University of G\"ottingen, Germany, 1996.
;
_exptl_crystal_colour Brown
_exptl_crystal_density_diffrn 1.588
_exptl_crystal_description Prism
_exptl_crystal_F_000 1360
_exptl_crystal_size_max 0.480
_exptl_crystal_size_mid 0.170
_exptl_crystal_size_min 0.120
_refine_diff_density_max 1.136
_refine_diff_density_min -0.917
_refine_diff_density_rms 0.124
_refine_ls_extinction_method none
_refine_ls_goodness_of_fit_ref 0.984
_refine_ls_hydrogen_treatment constr
_refine_ls_matrix_type full
_refine_ls_number_parameters 814
_refine_ls_number_reflns 10184
_refine_ls_number_restraints 16
_refine_ls_restrained_S_all 0.985
_refine_ls_R_factor_all 0.0936
_refine_ls_R_factor_gt 0.0520
_refine_ls_shift/su_max 0.001
_refine_ls_shift/su_mean 0.000
_refine_ls_structure_factor_coef Fsqd
_refine_ls_weighting_details 'w=1/[\s^2^(Fo^2^)+(0.0640P)^2^] where P=(Fo^2^+2Fc^2^)/3'
_refine_ls_weighting_scheme calc
_refine_ls_wR_factor_gt 0.1139
_refine_ls_wR_factor_ref 0.1337
_reflns_Friedel_coverage 0.000
_reflns_number_gt 6781
_reflns_number_total 10184
_reflns_threshold_expression 'I > 2\s(I)'
_cod_data_source_file c8dt00532j2.cif
_cod_data_source_block 7
_cod_depositor_comments 'Adding full bibliography for 7045747--7045753.cif.'
_cod_original_cell_volume 2806.0(10)
_cod_database_code 7045748
_shelx_shelxl_version_number 2014/7
_shelx_space_group_comment
;
The symmetry employed for this shelxl refinement is uniquely defined
by the following loop, which should always be used as a source of
symmetry information in preference to the above space-group names.
They are only intended as comments.
;
_shelx_estimated_absorpt_t_min 0.692
_shelx_estimated_absorpt_t_max 0.907

loop_
_space_group_symop_operation_xyz
'x, y, z'
'-x, -y, -z'

loop_
_atom_site_label
_atom_site_type_symbol
_atom_site_fract_x
_atom_site_fract_y
_atom_site_fract_z
_atom_site_U_iso_or_equiv
_atom_site_adp_type
_atom_site_occupancy
_atom_site_site_symmetry_order
_atom_site_calc_flag
_atom_site_refinement_flags_posn
_atom_site_refinement_flags_adp
_atom_site_refinement_flags_occupancy
_atom_site_disorder_assembly
_atom_site_disorder_group
Cd1 Cd 0.39682(3) 0.07603(3) 0.63724(3) 0.02160(13) Uani 1 1 d . . . . .
Cd2 Cd 0.52067(3) 0.25565(3) 0.85718(3) 0.02206(13) Uani 1 1 d . . . . .
O1 O 0.4344(3) 0.0756(3) 0.7814(2) 0.0275(9) Uani 1 1 d . . . . .
O2 O 0.2381(3) 0.0678(3) 0.5377(3) 0.0286(10) Uani 1 1 d . . . . .
O3 O -0.1223(3) -0.2552(3) 0.3023(3) 0.0486(13) Uani 1 1 d . . . . .
O4 O 0.4277(3) 0.2414(3) 0.7236(2) 0.0249(9) Uani 1 1 d . . . . .
O5 O 0.6688(3) 0.2481(3) 0.9461(3) 0.0323(10) Uani 1 1 d . . . . .
O6 O 1.0873(3) 0.3685(4) 0.9912(3) 0.0519(13) Uani 1 1 d . . . . .
N1 N 0.2735(3) -0.0797(3) 0.6194(3) 0.0211(10) Uani 1 1 d . . . . .
N2 N 0.2087(4) -0.2480(4) 0.6269(3) 0.0278(12) Uani 1 1 d . . . . .
N3 N 0.5665(4) 0.0660(4) 0.6435(3) 0.0311(12) Uani 1 1 d . . . . .
N4 N 0.4767(4) 0.1534(4) 0.5427(3) 0.0280(12) Uani 1 1 d . . . . .
N5 N 0.6546(4) 0.3420(3) 0.8092(3) 0.0235(11) Uani 1 1 d . . . . .
N6 N 0.7428(4) 0.4395(4) 0.7352(3) 0.0288(12) Uani 1 1 d . . . . .
N7 N 0.5775(3) 0.4107(4) 0.9857(3) 0.0249(11) Uani 1 1 d . . . . .
N8 N 0.4017(3) 0.2308(4) 0.9404(3) 0.0254(11) Uani 1 1 d . . . . .
C1 C 0.4377(5) -0.0089(4) 0.8000(4) 0.0266(14) Uani 1 1 d . . . . .
C2 C 0.5093(5) 0.0060(5) 0.8795(4) 0.0415(17) Uani 1 1 d . . . . .
H2 H 0.5472 0.0752 0.9215 0.050 Uiso 1 1 calc R U . . .
C3 C 0.5256(6) -0.0769(5) 0.8978(5) 0.050(2) Uani 1 1 d . . . . .
H3 H 0.5750 -0.0631 0.9506 0.060 Uiso 1 1 calc R U . . .
C4 C 0.4686(5) -0.1812(5) 0.8374(5) 0.0478(19) Uani 1 1 d . . . . .
H4 H 0.4810 -0.2378 0.8478 0.057 Uiso 1 1 calc R U . . .
C5 C 0.3929(5) -0.1990(5) 0.7613(4) 0.0351(16) Uani 1 1 d . . . . .
H5 H 0.3525 -0.2693 0.7218 0.042 Uiso 1 1 calc R U . . .
C6 C 0.3746(4) -0.1168(4) 0.7413(4) 0.0270(14) Uani 1 1 d . . . . .
C7 C 0.2861(4) -0.1477(4) 0.6613(4) 0.0254(13) Uani 1 1 d . . . . .
C8 C 0.1787(4) -0.1414(4) 0.5523(4) 0.0225(13) Uani 1 1 d . . . . .
C9 C 0.1410(4) -0.2461(4) 0.5558(4) 0.0252(13) Uani 1 1 d . . . . .
C10 C 0.0470(5) -0.3280(5) 0.4942(4) 0.0359(16) Uani 1 1 d . . . . .
H10 H 0.0232 -0.3972 0.4957 0.043 Uiso 1 1 calc R U . . .
C11 C -0.0094(5) -0.3042(5) 0.4317(4) 0.0360(16) Uani 1 1 d . . . . .
H11 H -0.0716 -0.3587 0.3897 0.043 Uiso 1 1 calc R U . . .
C12 C 0.0237(4) -0.2003(4) 0.4289(4) 0.0256(13) Uani 1 1 d . . . . .
C13 C 0.1194(4) -0.1167(4) 0.4892(4) 0.0230(13) Uani 1 1 d . . . . .
C14 C 0.1521(4) -0.0074(4) 0.4872(4) 0.0208(12) Uani 1 1 d . . . . .
C15 C 0.0802(4) 0.0140(4) 0.4231(4) 0.0215(12) Uani 1 1 d . . . . .
C16 C 0.1071(4) 0.1175(5) 0.4233(4) 0.0265(14) Uani 1 1 d . . . . .
H16 H 0.1707 0.1731 0.4625 0.032 Uiso 1 1 calc R U . . .
C17 C 0.0388(5) 0.1384(5) 0.3646(4) 0.0345(15) Uani 1 1 d . . . . .
H17 H 0.0566 0.2076 0.3641 0.041 Uiso 1 1 calc R U . . .
C18 C -0.0554(5) 0.0554(5) 0.3075(4) 0.0369(16) Uani 1 1 d . . . . .
H18 H -0.1018 0.0697 0.2695 0.044 Uiso 1 1 calc R U . . .
C19 C -0.0821(5) -0.0475(5) 0.3055(4) 0.0365(16) Uani 1 1 d . . . . .
H19 H -0.1455 -0.1025 0.2655 0.044 Uiso 1 1 calc R U . . .
C20 C -0.0158(4) -0.0700(4) 0.3625(4) 0.0247(13) Uani 1 1 d . . . . .
C21 C -0.0444(4) -0.1822(5) 0.3599(4) 0.0327(15) Uani 1 1 d . . . . .
C22 C 0.6088(5) 0.0224(5) 0.6937(5) 0.0409(17) Uani 1 1 d . . . . .
H22 H 0.5626 -0.0308 0.7084 0.049 Uiso 1 1 calc R U . . .
C23 C 0.7170(5) 0.0508(6) 0.7257(5) 0.0427(17) Uani 1 1 d . . . . .
H23 H 0.7431 0.0185 0.7613 0.051 Uiso 1 1 calc R U . . .
C24 C 0.7838(5) 0.1286(6) 0.7025(5) 0.0439(18) Uani 1 1 d . . . . .
H24 H 0.8571 0.1513 0.7234 0.053 Uiso 1 1 calc R U . . .
C25 C 0.7423(5) 0.1731(5) 0.6485(4) 0.0388(17) Uani 1 1 d . . . . .
H25 H 0.7872 0.2251 0.6318 0.047 Uiso 1 1 calc R U . . .
C26 C 0.6325(5) 0.1397(5) 0.6189(4) 0.0293(14) Uani 1 1 d . . . . .
C27 C 0.5825(5) 0.1814(5) 0.5582(4) 0.0293(14) Uani 1 1 d . . . . .
C28 C 0.6391(5) 0.2471(5) 0.5191(5) 0.0412(17) Uani 1 1 d . . . . .
H28 H 0.7119 0.2661 0.5304 0.049 Uiso 1 1 calc R U . . .
C29 C 0.5897(6) 0.2846(6) 0.4642(5) 0.0461(18) Uani 1 1 d . . . . .
H29 H 0.6280 0.3286 0.4377 0.055 Uiso 1 1 calc R U . . .
C30 C 0.4828(5) 0.2564(5) 0.4489(5) 0.0422(17) Uani 1 1 d . . . . .
H30 H 0.4473 0.2817 0.4125 0.051 Uiso 1 1 calc R U . . .
C31 C 0.4291(5) 0.1901(5) 0.4882(4) 0.0311(15) Uani 1 1 d . . . . .
H31 H 0.3561 0.1697 0.4764 0.037 Uiso 1 1 calc R U . . .
C32 C 0.4460(4) 0.3217(4) 0.6920(4) 0.0211(12) Uani 1 1 d . . . . .
C33 C 0.3598(5) 0.3329(5) 0.6456(4) 0.0293(14) Uani 1 1 d . . . . .
H33 H 0.2913 0.2837 0.6369 0.035 Uiso 1 1 calc R U . . .
C34 C 0.3723(5) 0.4145(5) 0.6120(4) 0.0402(17) Uani 1 1 d . . . . .
H34 H 0.3132 0.4210 0.5822 0.048 Uiso 1 1 calc R U . . .
C35 C 0.4737(5) 0.4861(5) 0.6234(5) 0.050(2) Uani 1 1 d . . . . .
H35 H 0.4832 0.5414 0.6011 0.060 Uiso 1 1 calc R U . . .
C36 C 0.5603(5) 0.4762(5) 0.6672(4) 0.0383(16) Uani 1 1 d . . . . .
H36 H 0.6279 0.5244 0.6726 0.046 Uiso 1 1 calc R U . . .
C37 C 0.5514(5) 0.3962(4) 0.7045(4) 0.0261(14) Uani 1 1 d . . . . .
C38 C 0.6486(4) 0.3911(4) 0.7487(4) 0.0234(13) Uani 1 1 d . . . . .
C39 C 0.7600(4) 0.3601(4) 0.8371(4) 0.0239(13) Uani 1 1 d . . . . .
C40 C 0.8132(5) 0.4197(5) 0.7895(4) 0.0280(14) Uani 1 1 d . . . . .
C41 C 0.9225(5) 0.4481(5) 0.8009(4) 0.0342(15) Uani 1 1 d . . . . .
H41 H 0.9569 0.4846 0.7679 0.041 Uiso 1 1 calc R U . . .
C42 C 0.9766(5) 0.4203(5) 0.8620(4) 0.0348(16) Uani 1 1 d . . . . .
H42 H 1.0488 0.4382 0.8700 0.042 Uiso 1 1 calc R U . . .
C43 C 0.9270(4) 0.3660(5) 0.9129(4) 0.0287(14) Uani 1 1 d . . . . .
C44 C 0.8165(4) 0.3332(4) 0.9009(4) 0.0240(13) Uani 1 1 d . . . . .
C45 C 0.7655(5) 0.2783(4) 0.9555(4) 0.0253(13) Uani 1 1 d . . . . .
C46 C 0.8303(5) 0.2579(4) 1.0244(4) 0.0283(14) Uani 1 1 d . . . . .
C47 C 0.7826(5) 0.2078(5) 1.0773(4) 0.0344(15) Uani 1 1 d . . . . .
H47 H 0.7094 0.1843 1.0671 0.041 Uiso 1 1 calc R U . . .
C48 C 0.8429(5) 0.1922(5) 1.1454(5) 0.0436(18) Uani 1 1 d . . . . .
H48 H 0.8107 0.1586 1.1810 0.052 Uiso 1 1 calc R U . . .
C49 C 0.9526(6) 0.2279(6) 1.1597(5) 0.0492(19) Uani 1 1 d . . . . .
H49 H 0.9938 0.2187 1.2057 0.059 Uiso 1 1 calc R U . . .
C50 C 1.0001(5) 0.2760(5) 1.1069(4) 0.0392(17) Uani 1 1 d . . . . .
H50 H 1.0732 0.2987 1.1168 0.047 Uiso 1 1 calc R U . . .
C51 C 0.9399(5) 0.2912(5) 1.0386(4) 0.0304(14) Uani 1 1 d . . . . .
C52 C 0.9923(5) 0.3441(5) 0.9817(4) 0.0344(15) Uani 1 1 d . . . . .
C53 C 0.6714(5) 0.4947(5) 1.0081(4) 0.0318(15) Uani 1 1 d . . . . .
H53 H 0.7081 0.4982 0.9662 0.038 Uiso 1 1 calc R U . . .
C54 C 0.7157(5) 0.5757(5) 1.0900(4) 0.0335(15) Uani 1 1 d . . . . .
H54 H 0.7813 0.6326 1.1036 0.040 Uiso 1 1 calc R U . . .
C55 C 0.6608(5) 0.5708(5) 1.1512(4) 0.0392(17) Uani 1 1 d . . . . .
H55 H 0.6880 0.6255 1.2068 0.047 Uiso 1 1 calc R U . . .
C56 C 0.5648(5) 0.4841(5) 1.1299(4) 0.0355(16) Uani 1 1 d . . . . .
H56 H 0.5275 0.4788 1.1713 0.043 Uiso 1 1 calc R U . . .
C57 C 0.5250(4) 0.4053(4) 1.0462(4) 0.0225(13) Uani 1 1 d . . . . .
C58 C 0.4215(4) 0.3094(5) 1.0169(4) 0.0250(13) Uani 1 1 d . . . . .
C59 C 0.3500(5) 0.3000(5) 1.0662(4) 0.0358(16) Uani 1 1 d . . . . .
H59 H 0.3653 0.3543 1.1199 0.043 Uiso 1 1 calc R U . . .
C60 C 0.2553(5) 0.2083(6) 1.0338(5) 0.0475(19) Uani 1 1 d . . . . .
H60 H 0.2057 0.2014 1.0651 0.057 Uiso 1 1 calc R U . . .
C61 C 0.2350(5) 0.1287(5) 0.9564(5) 0.0426(18) Uani 1 1 d . . . . .
H61 H 0.1723 0.0663 0.9348 0.051 Uiso 1 1 calc R U . . .
C62 C 0.3091(5) 0.1419(5) 0.9102(4) 0.0357(16) Uani 1 1 d . . . . .
H62 H 0.2947 0.0879 0.8565 0.043 Uiso 1 1 calc R U . . .
O1S O 0.8194(5) 0.5907(5) 0.6618(5) 0.0748(18) Uani 1 1 d . . . . .
H1S H 0.7795 0.5418 0.6734 0.112 Uiso 1 1 calc R U . . .
C1S C 0.8547(11) 0.5482(8) 0.5932(7) 0.129(5) Uani 1 1 d . . . . .
H1S1 H 0.8835 0.6014 0.5679 0.193 Uiso 1 1 calc R U . . .
H1S2 H 0.7961 0.4866 0.5481 0.193 Uiso 1 1 calc R U . . .
H1S3 H 0.9089 0.5270 0.6158 0.193 Uiso 1 1 calc R U . . .
O2S O 0.9709(4) 0.9740(5) 0.9086(5) 0.0818(19) Uani 1 1 d . . . . .
H2S H 0.9188 0.9160 0.8868 0.123 Uiso 1 1 calc R U . . .
C2S C 0.9443(7) 1.0517(7) 0.8862(7) 0.094(3) Uani 1 1 d . . . . .
H2S1 H 0.8779 1.0467 0.8967 0.140 Uiso 1 1 calc R U . . .
H2S2 H 0.9376 1.0401 0.8245 0.140 Uiso 1 1 calc R U . . .
H2S3 H 0.9991 1.1218 0.9222 0.140 Uiso 1 1 calc R U . . .
O3S O 0.8174(7) 0.7772(9) 0.7781(8) 0.057(3) Uani 0.55 1 d D . P A 1
H3S H 0.8142 0.7187 0.7492 0.086 Uiso 0.55 1 calc R U P A 1
C3S C 0.727(2) 0.786(3) 0.7446(15) 0.070(8) Uani 0.55 1 d D U P A 1
H3S1 H 0.7362 0.8189 0.7006 0.105 Uiso 0.55 1 calc R U P A 1
H3S2 H 0.7115 0.8296 0.7916 0.105 Uiso 0.55 1 calc R U P A 1
H3S3 H 0.6694 0.7159 0.7175 0.105 Uiso 0.55 1 calc R U P A 1
O3SA O 0.7230(10) 0.7125(10) 0.6425(8) 0.063(3) Uani 0.45 1 d D . P B 2
H3SA H 0.7462 0.6662 0.6338 0.094 Uiso 0.45 1 calc R U P B 2
C3SA C 0.751(3) 0.767(4) 0.7320(15) 0.080(12) Uani 0.45 1 d D U P B 2
H3S4 H 0.8259 0.8101 0.7546 0.119 Uiso 0.45 1 calc R U P B 2
H3S5 H 0.7318 0.7160 0.7616 0.119 Uiso 0.45 1 calc R U P B 2
H3S6 H 0.7132 0.8119 0.7427 0.119 Uiso 0.45 1 calc R U P B 2
O4S O 1.1760(10) 0.5527(7) 0.6473(6) 0.072(3) Uani 0.65 1 d D . P C 1
H4S H 1.1849 0.6126 0.6465 0.108 Uiso 0.65 1 calc R U P C 1
C4S C 1.1890(8) 0.5549(6) 0.7371(5) 0.072(3) Uani 0.65 1 d D . P C 1
H4S1 H 1.2619 0.5708 0.7650 0.108 Uiso 0.65 1 calc R U P C 1
H4S2 H 1.1436 0.4861 0.7365 0.108 Uiso 0.65 1 calc R U P C 1
H4S3 H 1.1702 0.6093 0.7699 0.108 Uiso 0.65 1 calc R U P C 1
O4SA O 1.1202(12) 0.5679(14) 0.6800(15) 0.064(6) Uani 0.35 1 d D . P D 2
H4SA H 1.1384 0.6322 0.6892 0.095 Uiso 0.35 1 calc R U P D 2
C4SA C 1.1890(8) 0.5549(6) 0.7371(5) 0.072(3) Uani 0.35 1 d . . P D 2
H4S4 H 1.2526 0.6205 0.7650 0.108 Uiso 0.35 1 calc R U P D 2
H4S5 H 1.2063 0.4981 0.7064 0.108 Uiso 0.35 1 calc R U P D 2
H4S6 H 1.1584 0.5367 0.7818 0.108 Uiso 0.35 1 calc R U P D 2

loop_
_atom_site_aniso_label
_atom_site_aniso_U_11
_atom_site_aniso_U_22
_atom_site_aniso_U_33
_atom_site_aniso_U_23
_atom_site_aniso_U_13
_atom_site_aniso_U_12
Cd1 0.0197(2) 0.0183(2) 0.0188(2) 0.00528(18) 0.00197(18) 0.00169(17)
Cd2 0.0198(2) 0.0219(2) 0.0164(2) 0.00471(18) 0.00333(18) 0.00223(18)
O1 0.034(2) 0.026(2) 0.020(2) 0.0097(18) 0.0043(19) 0.0110(18)
O2 0.023(2) 0.018(2) 0.027(2) 0.0056(18) -0.0084(19) -0.0003(17)
O3 0.028(2) 0.036(3) 0.049(3) 0.006(2) -0.015(2) -0.004(2)
O4 0.023(2) 0.020(2) 0.023(2) 0.0062(18) 0.0026(18) 0.0023(17)
O5 0.022(2) 0.038(3) 0.034(3) 0.018(2) 0.006(2) 0.0057(19)
O6 0.024(3) 0.084(4) 0.057(3) 0.038(3) 0.015(2) 0.021(2)
N1 0.021(2) 0.018(2) 0.018(3) 0.006(2) 0.000(2) 0.005(2)
N2 0.024(3) 0.021(3) 0.036(3) 0.011(2) 0.006(2) 0.008(2)
N3 0.031(3) 0.032(3) 0.037(3) 0.015(3) 0.014(3) 0.018(2)
N4 0.026(3) 0.027(3) 0.023(3) 0.006(2) 0.008(2) 0.005(2)
N5 0.025(3) 0.024(3) 0.017(3) 0.007(2) 0.004(2) 0.006(2)
N6 0.029(3) 0.027(3) 0.027(3) 0.011(2) 0.010(2) 0.007(2)
N7 0.020(2) 0.026(3) 0.022(3) 0.007(2) 0.005(2) 0.004(2)
N8 0.020(2) 0.026(3) 0.021(3) 0.009(2) 0.004(2) 0.001(2)
C1 0.031(3) 0.025(3) 0.021(3) 0.010(3) 0.007(3) 0.007(3)
C2 0.053(4) 0.030(4) 0.030(4) 0.013(3) -0.003(3) 0.009(3)
C3 0.050(4) 0.044(4) 0.040(4) 0.021(4) -0.014(4) 0.010(4)
C4 0.048(4) 0.035(4) 0.053(5) 0.022(4) -0.001(4) 0.013(3)
C5 0.035(4) 0.026(3) 0.035(4) 0.014(3) -0.003(3) 0.006(3)
C6 0.027(3) 0.024(3) 0.028(3) 0.013(3) 0.007(3) 0.005(3)
C7 0.027(3) 0.023(3) 0.030(4) 0.011(3) 0.013(3) 0.011(3)
C8 0.019(3) 0.020(3) 0.022(3) 0.005(2) 0.007(3) 0.002(2)
C9 0.021(3) 0.021(3) 0.032(4) 0.010(3) 0.012(3) 0.004(2)
C10 0.026(3) 0.017(3) 0.050(4) 0.010(3) 0.002(3) -0.001(3)
C11 0.023(3) 0.023(3) 0.040(4) 0.003(3) -0.002(3) -0.002(3)
C12 0.018(3) 0.025(3) 0.024(3) 0.005(3) 0.004(3) 0.003(2)
C13 0.019(3) 0.019(3) 0.026(3) 0.006(3) 0.007(3) 0.003(2)
C14 0.020(3) 0.025(3) 0.018(3) 0.007(3) 0.010(3) 0.008(2)
C15 0.019(3) 0.028(3) 0.019(3) 0.009(3) 0.008(2) 0.010(2)
C16 0.023(3) 0.029(3) 0.025(3) 0.009(3) 0.007(3) 0.008(3)
C17 0.037(4) 0.037(4) 0.037(4) 0.022(3) 0.011(3) 0.018(3)
C18 0.029(3) 0.055(5) 0.037(4) 0.026(4) 0.006(3) 0.023(3)
C19 0.029(3) 0.043(4) 0.027(4) 0.011(3) 0.000(3) 0.008(3)
C20 0.021(3) 0.028(3) 0.022(3) 0.007(3) 0.005(3) 0.008(3)
C21 0.019(3) 0.036(4) 0.034(4) 0.008(3) 0.003(3) 0.008(3)
C22 0.036(4) 0.040(4) 0.051(5) 0.020(4) 0.013(4) 0.019(3)
C23 0.043(4) 0.059(5) 0.040(4) 0.019(4) 0.013(4) 0.037(4)
C24 0.029(4) 0.055(5) 0.042(4) 0.009(4) 0.010(3) 0.018(3)
C25 0.031(4) 0.048(4) 0.033(4) 0.007(3) 0.016(3) 0.013(3)
C26 0.032(3) 0.027(3) 0.024(3) 0.002(3) 0.012(3) 0.010(3)
C27 0.035(4) 0.026(3) 0.029(4) 0.005(3) 0.020(3) 0.013(3)
C28 0.034(4) 0.043(4) 0.050(5) 0.018(4) 0.020(4) 0.015(3)
C29 0.054(5) 0.053(5) 0.049(5) 0.030(4) 0.031(4) 0.026(4)
C30 0.049(4) 0.048(4) 0.042(4) 0.029(4) 0.015(4) 0.023(4)
C31 0.030(3) 0.036(4) 0.023(3) 0.011(3) 0.006(3) 0.010(3)
C32 0.026(3) 0.016(3) 0.017(3) 0.002(2) 0.005(3) 0.006(2)
C33 0.029(3) 0.026(3) 0.026(3) 0.007(3) 0.003(3) 0.008(3)
C34 0.033(4) 0.046(4) 0.045(4) 0.024(4) 0.002(3) 0.019(3)
C35 0.042(4) 0.045(4) 0.080(6) 0.049(4) 0.018(4) 0.017(3)
C36 0.035(4) 0.037(4) 0.048(4) 0.024(3) 0.017(3) 0.011(3)
C37 0.035(3) 0.025(3) 0.022(3) 0.010(3) 0.013(3) 0.014(3)
C38 0.030(3) 0.020(3) 0.017(3) 0.007(3) 0.007(3) 0.007(3)
C39 0.019(3) 0.022(3) 0.024(3) 0.005(3) 0.006(3) 0.004(2)
C40 0.028(3) 0.031(3) 0.023(3) 0.008(3) 0.010(3) 0.011(3)
C41 0.029(3) 0.041(4) 0.037(4) 0.018(3) 0.016(3) 0.014(3)
C42 0.025(3) 0.044(4) 0.037(4) 0.019(3) 0.014(3) 0.011(3)
C43 0.025(3) 0.028(3) 0.032(4) 0.012(3) 0.011(3) 0.007(3)
C44 0.024(3) 0.025(3) 0.022(3) 0.004(3) 0.007(3) 0.012(3)
C45 0.027(3) 0.024(3) 0.025(3) 0.009(3) 0.008(3) 0.010(3)
C46 0.032(3) 0.026(3) 0.024(3) 0.006(3) 0.006(3) 0.013(3)
C47 0.025(3) 0.045(4) 0.035(4) 0.019(3) 0.007(3) 0.013(3)
C48 0.045(4) 0.047(4) 0.041(4) 0.026(4) 0.014(4) 0.013(3)
C49 0.047(4) 0.066(5) 0.041(4) 0.030(4) 0.007(4) 0.024(4)
C50 0.025(3) 0.046(4) 0.040(4) 0.012(3) 0.002(3) 0.014(3)
C51 0.024(3) 0.030(3) 0.031(4) 0.008(3) -0.003(3) 0.011(3)
C52 0.026(4) 0.036(4) 0.037(4) 0.011(3) 0.005(3) 0.013(3)
C53 0.027(3) 0.034(4) 0.030(4) 0.012(3) 0.013(3) 0.004(3)
C54 0.024(3) 0.032(4) 0.033(4) 0.004(3) 0.009(3) 0.004(3)
C55 0.030(3) 0.032(4) 0.034(4) -0.006(3) 0.002(3) 0.005(3)
C56 0.032(4) 0.042(4) 0.022(3) 0.006(3) 0.007(3) 0.008(3)
C57 0.022(3) 0.032(3) 0.016(3) 0.009(3) 0.007(3) 0.012(3)
C58 0.016(3) 0.033(3) 0.022(3) 0.009(3) -0.002(3) 0.011(3)
C59 0.028(3) 0.043(4) 0.033(4) 0.009(3) 0.014(3) 0.012(3)
C60 0.030(4) 0.060(5) 0.046(5) 0.015(4) 0.026(4) 0.007(3)
C61 0.017(3) 0.048(4) 0.043(4) 0.011(4) 0.007(3) -0.003(3)
C62 0.025(3) 0.033(4) 0.037(4) 0.008(3) 0.004(3) 0.003(3)
O1S 0.068(4) 0.081(4) 0.116(6) 0.072(4) 0.052(4) 0.036(3)
C1S 0.211(14) 0.071(7) 0.097(9) 0.038(7) 0.099(10) 0.019(8)
O2S 0.047(3) 0.062(4) 0.110(5) 0.031(4) -0.008(4) 0.009(3)
C2S 0.073(7) 0.075(7) 0.105(9) 0.000(6) -0.005(6) 0.040(6)
O3S 0.028(5) 0.061(7) 0.060(7) 0.013(6) -0.004(5) 0.007(5)
C3S 0.059(14) 0.046(16) 0.087(17) 0.027(14) -0.009(13) 0.016(10)
O3SA 0.059(8) 0.066(9) 0.065(9) 0.032(7) 0.017(7) 0.022(7)
C3SA 0.09(3) 0.033(16) 0.09(2) -0.006(14) 0.05(2) 0.008(16)
O4S 0.089(8) 0.021(5) 0.068(7) 0.012(4) -0.021(6) 0.006(5)
C4S 0.092(7) 0.036(5) 0.058(6) 0.010(4) 0.016(6) 0.000(5)
O4SA 0.033(9) 0.039(10) 0.099(16) 0.033(11) -0.014(10) 0.004(8)
C4SA 0.092(7) 0.036(5) 0.058(6) 0.010(4) 0.016(6) 0.000(5)

loop_
_atom_type_symbol
_atom_type_description
_atom_type_scat_dispersion_real
_atom_type_scat_dispersion_imag
_atom_type_scat_source
C C 0.0033 0.0016 'International Tables Vol C Tables 4.2.6.8 and 6.1.1.4'
H H 0.0000 0.0000 'International Tables Vol C Tables 4.2.6.8 and 6.1.1.4'
N N 0.0061 0.0033 'International Tables Vol C Tables 4.2.6.8 and 6.1.1.4'
O O 0.0106 0.0060 'International Tables Vol C Tables 4.2.6.8 and 6.1.1.4'
Cd Cd -0.8075 1.2024 'International Tables Vol C Tables 4.2.6.8 and 6.1.1.4'

loop_
_geom_angle_atom_site_label_1
_geom_angle_atom_site_label_2
_geom_angle_atom_site_label_3
_geom_angle
N1 Cd1 O4 129.80(15)
N1 Cd1 O1 78.95(15)
O4 Cd1 O1 75.33(13)
N1 Cd1 N4 135.24(16)
O4 Cd1 N4 87.80(15)
O1 Cd1 N4 141.61(15)
N1 Cd1 N3 110.99(16)
O4 Cd1 N3 108.24(15)
O1 Cd1 N3 83.91(15)
N4 Cd1 N3 68.79(17)
N1 Cd1 O2 76.92(14)
O4 Cd1 O2 89.47(13)
O1 Cd1 O2 132.03(13)
N4 Cd1 O2 80.84(15)
N3 Cd1 O2 143.63(16)
O4 Cd2 N5 79.51(15)
O4 Cd2 O1 76.04(13)
N5 Cd2 O1 114.75(15)
O4 Cd2 N8 106.23(15)
N5 Cd2 N8 159.13(16)
O1 Cd2 N8 86.10(15)
O4 Cd2 N7 121.92(15)
N5 Cd2 N7 90.48(15)
O1 Cd2 N7 152.38(15)
N8 Cd2 N7 69.32(15)
O4 Cd2 O5 149.62(14)
N5 Cd2 O5 77.83(15)
O1 Cd2 O5 95.46(14)
N8 Cd2 O5 102.13(15)
N7 Cd2 O5 78.33(15)
C1 O1 Cd2 133.1(3)
C1 O1 Cd1 122.9(3)
Cd2 O1 Cd1 99.05(14)
C14 O2 Cd1 133.5(4)
C32 O4 Cd1 121.1(3)
C32 O4 Cd2 124.6(3)
Cd1 O4 Cd2 102.42(15)
C45 O5 Cd2 137.6(4)
C7 N1 C8 104.0(4)
C7 N1 Cd1 125.6(4)
C8 N1 Cd1 128.8(4)
C7 N2 C9 103.3(4)
C22 N3 C26 117.9(5)
C22 N3 Cd1 124.3(4)
C26 N3 Cd1 113.9(4)
C31 N4 C27 118.3(5)
C31 N4 Cd1 123.3(4)
C27 N4 Cd1 117.0(4)
C38 N5 C39 105.3(5)
C38 N5 Cd2 126.9(4)
C39 N5 Cd2 127.7(4)
C38 N6 C40 104.4(5)
C57 N7 C53 118.5(5)
C57 N7 Cd2 118.3(3)
C53 N7 Cd2 121.9(4)
C58 N8 C62 118.9(5)
C58 N8 Cd2 119.5(4)
C62 N8 Cd2 121.4(4)
O1 C1 C2 120.1(5)
O1 C1 C6 123.3(5)
C2 C1 C6 116.6(5)
C3 C2 C1 122.9(6)
C2 C3 C4 119.9(6)
C5 C4 C3 118.3(6)
C4 C5 C6 122.8(6)
C5 C6 C1 119.1(6)
C5 C6 C7 117.2(5)
C1 C6 C7 123.6(5)
N2 C7 N1 115.6(5)
N2 C7 C6 119.8(5)
N1 C7 C6 124.6(5)
N1 C8 C13 132.0(5)
N1 C8 C9 107.5(5)
C13 C8 C9 120.6(5)
N2 C9 C10 129.6(5)
N2 C9 C8 109.5(5)
C10 C9 C8 120.9(6)
C11 C10 C9 118.4(5)
C10 C11 C12 122.0(5)
C11 C12 C13 120.8(5)
C11 C12 C21 117.9(5)
C13 C12 C21 121.3(5)
C8 C13 C12 117.3(5)
C8 C13 C14 122.2(5)
C12 C13 C14 120.4(5)
O2 C14 C13 122.0(5)
O2 C14 C15 119.1(5)
C13 C14 C15 118.8(5)
C16 C15 C20 119.6(5)
C16 C15 C14 119.7(5)
C20 C15 C14 120.8(5)
C15 C16 C17 119.9(5)
C18 C17 C16 119.4(6)
C19 C18 C17 121.4(6)
C18 C19 C20 120.2(6)
C19 C20 C15 119.5(5)
C19 C20 C21 120.3(5)
C15 C20 C21 120.2(5)
O3 C21 C12 122.3(6)
O3 C21 C20 119.6(6)
C12 C21 C20 118.1(5)
N3 C22 C23 124.5(6)
C24 C23 C22 116.9(6)
C23 C24 C25 120.0(6)
C24 C25 C26 119.4(6)
N3 C26 C25 121.2(6)
N3 C26 C27 116.6(5)
C25 C26 C27 122.1(6)
N4 C27 C28 120.3(6)
N4 C27 C26 116.8(5)
C28 C27 C26 122.9(6)
C29 C28 C27 120.8(6)
C28 C29 C30 118.7(6)
C29 C30 C31 118.8(6)
N4 C31 C30 123.1(6)
O4 C32 C33 118.8(5)
O4 C32 C37 122.1(5)
C33 C32 C37 119.1(5)
C34 C33 C32 122.2(6)
C35 C34 C33 119.0(6)
C36 C35 C34 120.3(6)
C35 C36 C37 122.7(6)
C36 C37 C32 116.7(6)
C36 C37 C38 118.6(5)
C32 C37 C38 124.6(5)
N6 C38 N5 113.8(5)
N6 C38 C37 122.0(5)
N5 C38 C37 124.1(5)
N5 C39 C44 132.4(5)
N5 C39 C40 106.8(5)
C44 C39 C40 120.8(5)
N6 C40 C41 129.5(5)
N6 C40 C39 109.7(5)
C41 C40 C39 120.8(6)
C42 C41 C40 118.0(6)
C41 C42 C43 122.2(6)
C42 C43 C44 121.1(6)
C42 C43 C52 119.2(5)
C44 C43 C52 119.8(5)
C39 C44 C43 117.0(5)
C39 C44 C45 122.1(5)
C43 C44 C45 120.8(5)
O5 C45 C44 122.3(5)
O5 C45 C46 118.2(5)
C44 C45 C46 119.5(5)
C47 C46 C51 119.7(6)
C47 C46 C45 119.6(5)
C51 C46 C45 120.7(5)
C46 C47 C48 120.6(6)
C47 C48 C49 118.9(6)
C50 C49 C48 120.8(7)
C49 C50 C51 120.3(6)
C50 C51 C46 119.7(6)
C50 C51 C52 119.9(5)
C46 C51 C52 120.5(5)
O6 C52 C51 120.5(6)
O6 C52 C43 120.8(6)
C51 C52 C43 118.7(5)
N7 C53 C54 123.0(5)
C53 C54 C55 118.3(5)
C54 C55 C56 119.5(6)
C57 C56 C55 119.0(6)
N7 C57 C56 121.6(5)
N7 C57 C58 115.6(5)
C56 C57 C58 122.8(5)
N8 C58 C59 121.3(5)
N8 C58 C57 116.1(5)
C59 C58 C57 122.6(5)
C60 C59 C58 118.8(6)
C61 C60 C59 120.1(6)
C60 C61 C62 118.8(6)
N8 C62 C61 122.1(6)

loop_
_geom_bond_atom_site_label_1
_geom_bond_atom_site_label_2
_geom_bond_distance
Cd1 N1 2.190(4)
Cd1 O4 2.233(4)
Cd1 O1 2.323(4)
Cd1 N4 2.353(5)
Cd1 N3 2.419(5)
Cd1 O2 2.457(4)
Cd2 O4 2.250(4)
Cd2 N5 2.260(4)
Cd2 O1 2.271(4)
Cd2 N8 2.330(4)
Cd2 N7 2.365(5)
Cd2 O5 2.365(4)
O1 C1 1.327(6)
O2 C14 1.247(6)
O3 C21 1.216(7)
O4 C32 1.341(6)
O5 C45 1.240(6)
O6 C52 1.224(7)
N1 C7 1.364(7)
N1 C8 1.376(7)
N2 C7 1.343(7)
N2 C9 1.374(7)
N3 C22 1.327(8)
N3 C26 1.343(7)
N4 C31 1.336(7)
N4 C27 1.354(7)
N5 C38 1.361(7)
N5 C39 1.376(7)
N6 C38 1.352(7)
N6 C40 1.361(7)
N7 C57 1.339(6)
N7 C53 1.342(7)
N8 C58 1.341(7)
N8 C62 1.352(7)
C1 C2 1.406(8)
C1 C6 1.421(8)
C2 C3 1.370(9)
C3 C4 1.385(9)
C4 C5 1.382(9)
C5 C6 1.384(8)
C6 C7 1.476(8)
C8 C13 1.402(8)
C8 C9 1.417(7)
C9 C10 1.393(8)
C10 C11 1.364(9)
C11 C12 1.401(8)
C12 C13 1.406(7)
C12 C21 1.480(8)
C13 C14 1.470(7)
C14 C15 1.486(8)
C15 C16 1.384(7)
C15 C20 1.412(7)
C16 C17 1.395(8)
C17 C18 1.376(8)
C18 C19 1.366(8)
C19 C20 1.374(8)
C20 C21 1.488(8)
C22 C23 1.386(9)
C23 C24 1.372(9)
C24 C25 1.374(9)
C25 C26 1.391(8)
C26 C27 1.477(9)
C27 C28 1.378(8)
C28 C29 1.362(9)
C29 C30 1.366(9)
C30 C31 1.369(8)
C32 C33 1.389(8)
C32 C37 1.429(8)
C33 C34 1.382(8)
C34 C35 1.377(9)
C35 C36 1.367(9)
C36 C37 1.406(8)
C37 C38 1.459(8)
C39 C44 1.409(8)
C39 C40 1.416(8)
C40 C41 1.407(8)
C41 C42 1.369(9)
C42 C43 1.397(8)
C43 C44 1.415(8)
C43 C52 1.489(8)
C44 C45 1.461(8)
C45 C46 1.472(8)
C46 C47 1.382(8)
C46 C51 1.398(8)
C47 C48 1.387(9)
C48 C49 1.397(9)
C49 C50 1.365(9)
C50 C51 1.388(8)
C51 C52 1.486(8)
C53 C54 1.371(8)
C54 C55 1.371(8)
C55 C56 1.381(8)
C56 C57 1.380(8)
C57 C58 1.492(7)
C58 C59 1.389(8)
C59 C60 1.386(8)
C60 C61 1.356(9)
C61 C62 1.382(8)
O1S C1S 1.383(10)
O2S C2S 1.393(10)
O3S C3S 1.347(17)
O3SA C3SA 1.367(19)
O4S C4S 1.437(11)
O4SA C4SA 1.315(14)

loop_
_geom_hbond_atom_site_label_D
_geom_hbond_atom_site_label_H
_geom_hbond_atom_site_label_A
_geom_hbond_distance_DH
_geom_hbond_distance_HA
_geom_hbond_distance_DA
_geom_hbond_angle_DHA
_geom_hbond_site_symmetry_A
O1S H1S N6 0.82 1.96 2.731(7) 155.6 .
O2S H2S O3S 0.82 2.08 2.825(12) 150.5 .
O3S H3S O1S 0.82 2.02 2.827(13) 168.0 .
O3SA H3SA O1S 0.82 1.81 2.582(13) 157.3 .
O4S H4S N2 0.82 2.01 2.828(9) 171.8 1_665
O4SA H4SA N2 0.82 2.25 2.915(17) 139.1 1_665
